data_7231640
loop_
_publ_author_name
'Wang, Fu-Rong'
'Li, Zi-Yan'
'Wei, Dong-Hui'
'Niu, Yun-Yin'
'Hou, Hong-Wei'
'Wu, Ben-Lai'

_publ_section_title
;
 The conformational behavior of multivalent tris(imidazolium)cyclophanes
 in the hybrids with metal (pseudo)halides or polyoxometalates
;
_journal_issue 44
_journal_name_full CrystEngComm
_journal_page_first 7184
_journal_paper_doi 10.1039/C8CE01372A
_journal_volume 20
_journal_year 2018
_chemical_absolute_configuration ad
_chemical_formula_moiety '4(C30 H33 N6), 4(H Mo5 O17), 6.5(H4 O2)'
_chemical_formula_sum 'C120 H162 Mo20 N24 O81'
_chemical_formula_weight 5155.53
_space_group_crystal_system orthorhombic
_space_group_IT_number 36
_space_group_name_Hall 'C 2c -2'
_space_group_name_H-M_alt 'C m c 21'
_symmetry_space_group_name_Hall 'C 2c -2'
_symmetry_space_group_name_H-M 'C m c 21'
_atom_sites_solution_hydrogens mixed
_atom_sites_solution_primary direct
_audit_creation_date 2018-06-22
_audit_creation_method
;
Olex2 1.2
(compiled 2018.05.29 svn.r3508 for OlexSys, GUI svn.r5506)
;
_audit_update_record
;
2018-07-20 deposited with the CCDC.
2018-10-12 downloaded from the CCDC.
;
_cell_angle_alpha 90
_cell_angle_beta 90
_cell_angle_gamma 90
_cell_formula_units_Z 1
_cell_length_a 11.3449(3)
_cell_length_b 20.7592(6)
_cell_length_c 17.6129(6)
_cell_measurement_reflns_used 3020
_cell_measurement_temperature 293(2)
_cell_measurement_theta_max 70.6250
_cell_measurement_theta_min 4.2470
_cell_volume 4148.0(2)
_computing_cell_refinement
;
CrysAlisPro, Agilent Technologies,
Version 1.171.37.35 (release 13-08-2014 CrysAlis171 .NET)
(compiled Aug 13 2014,18:06:01)
;
_computing_data_collection
;
CrysAlisPro, Agilent Technologies,
Version 1.171.37.35 (release 13-08-2014 CrysAlis171 .NET)
(compiled Aug 13 2014,18:06:01)
;
_computing_data_reduction
;
CrysAlisPro, Agilent Technologies,
Version 1.171.37.35 (release 13-08-2014 CrysAlis171 .NET)
(compiled Aug 13 2014,18:06:01)
;
_computing_molecular_graphics 'Olex2 (Dolomanov et al., 2009)'
_computing_publication_material 'Olex2 (Dolomanov et al., 2009)'
_computing_structure_refinement 'ShelXL (Sheldrick, 2015)'
_computing_structure_solution 'ShelXS (Sheldrick, 2008)'
_diffrn_ambient_temperature 293(2)
_diffrn_detector 'CCD plate'
_diffrn_detector_area_resol_mean 16.2312
_diffrn_detector_type Eos
_diffrn_measured_fraction_theta_full 1.000
_diffrn_measured_fraction_theta_max 1.000
_diffrn_measurement_details
;
#__ type_ start__ end____ width___ exp.time_
  1 omega  -95.00  -59.00   1.0000    1.0000
omega____ theta____ kappa____ phi______ frames
    -      -33.5000  178.0000 -180.0000 36

#__ type_ start__ end____ width___ exp.time_
  2 omega  -41.00   -6.00   1.0000    1.0000
omega____ theta____ kappa____ phi______ frames
    -      -33.5000  -77.0000    0.0000 35

#__ type_ start__ end____ width___ exp.time_
  3 omega   -8.00   31.00   1.0000    1.0000
omega____ theta____ kappa____ phi______ frames
    -      -33.5000   37.0000  150.0000 39

#__ type_ start__ end____ width___ exp.time_
  4 omega -103.00  -71.00   1.0000    1.0000
omega____ theta____ kappa____ phi______ frames
    -      -33.5000  -77.0000    0.0000 32

#__ type_ start__ end____ width___ exp.time_
  5 omega   16.00  107.00   1.0000    1.0000
omega____ theta____ kappa____ phi______ frames
    -       36.4734   37.0000  -60.0000 91

#__ type_ start__ end____ width___ exp.time_
  6 omega    0.00   26.00   1.0000    1.0000
omega____ theta____ kappa____ phi______ frames
    -       36.4734  -99.0000  -30.0000 26

#__ type_ start__ end____ width___ exp.time_
  7 omega   73.00  104.00   1.0000    1.0000
omega____ theta____ kappa____ phi______ frames
    -       36.4734   57.0000   30.0000 31

#__ type_ start__ end____ width___ exp.time_
  8 omega    1.00   54.00   1.0000    1.0000
omega____ theta____ kappa____ phi______ frames
    -       36.4734  -57.0000  -60.0000 53

#__ type_ start__ end____ width___ exp.time_
  9 omega  -25.00   23.00   1.0000    1.0000
omega____ theta____ kappa____ phi______ frames
    -       36.4734  -57.0000    0.0000 48

#__ type_ start__ end____ width___ exp.time_
 10 omega   29.00   76.00   1.0000    1.0000
omega____ theta____ kappa____ phi______ frames
    -       36.4734  -99.0000  -30.0000 47

#__ type_ start__ end____ width___ exp.time_
 11 omega   40.00   95.00   1.0000    2.0000
omega____ theta____ kappa____ phi______ frames
    -      108.0000  -45.0000  -60.0000 55

#__ type_ start__ end____ width___ exp.time_
 12 omega   56.00  113.00   1.0000    2.0000
omega____ theta____ kappa____ phi______ frames
    -      108.0000 -111.0000  -90.0000 57

#__ type_ start__ end____ width___ exp.time_
 13 omega   50.00   85.00   1.0000    2.0000
omega____ theta____ kappa____ phi______ frames
    -      108.0000  -30.0000   90.0000 35

#__ type_ start__ end____ width___ exp.time_
 14 omega  102.00  162.00   1.0000    2.0000
omega____ theta____ kappa____ phi______ frames
    -      108.0000   30.0000  -60.0000 60

#__ type_ start__ end____ width___ exp.time_
 15 omega  108.00  155.00   1.0000    2.0000
omega____ theta____ kappa____ phi______ frames
    -      108.0000   45.0000 -120.0000 47

#__ type_ start__ end____ width___ exp.time_
 16 omega   41.00  109.00   1.0000    2.0000
omega____ theta____ kappa____ phi______ frames
    -      108.0000  -94.0000  120.0000 68

#__ type_ start__ end____ width___ exp.time_
 17 omega   38.00   87.00   1.0000    2.0000
omega____ theta____ kappa____ phi______ frames
    -      108.0000  -45.0000 -150.0000 49

#__ type_ start__ end____ width___ exp.time_
 18 omega   37.00   82.00   1.0000    2.0000
omega____ theta____ kappa____ phi______ frames
    -      108.0000  -30.0000  150.0000 45

#__ type_ start__ end____ width___ exp.time_
 19 omega   45.00   71.00   1.0000    2.0000
omega____ theta____ kappa____ phi______ frames
    -      108.0000  -30.0000  120.0000 26

#__ type_ start__ end____ width___ exp.time_
 20 omega   53.00   84.00   1.0000    2.0000
omega____ theta____ kappa____ phi______ frames
    -      108.0000  -30.0000 -120.0000 31
;
_diffrn_measurement_device 'four-circle diffractometer'
_diffrn_measurement_device_type 'Xcalibur, Eos, Gemini'
_diffrn_measurement_method '\w scans'
_diffrn_orient_matrix_UB_11 0.0586860500
_diffrn_orient_matrix_UB_12 0.0663339500
_diffrn_orient_matrix_UB_13 -0.0106122000
_diffrn_orient_matrix_UB_21 0.1221672000
_diffrn_orient_matrix_UB_22 -0.0323581000
_diffrn_orient_matrix_UB_23 -0.0005255000
_diffrn_orient_matrix_UB_31 -0.0080539000
_diffrn_orient_matrix_UB_32 -0.0078622000
_diffrn_orient_matrix_UB_33 -0.0868206000
_diffrn_radiation_monochromator graphite
_diffrn_radiation_probe x-ray
_diffrn_radiation_type CuK\a
_diffrn_radiation_wavelength 1.54184
_diffrn_reflns_av_R_equivalents 0.0431
_diffrn_reflns_av_unetI/netI 0.0480
_diffrn_reflns_Laue_measured_fraction_full 1.000
_diffrn_reflns_Laue_measured_fraction_max 1.000
_diffrn_reflns_limit_h_max 13
_diffrn_reflns_limit_h_min -13
_diffrn_reflns_limit_k_max 23
_diffrn_reflns_limit_k_min -24
_diffrn_reflns_limit_l_max 13
_diffrn_reflns_limit_l_min -20
_diffrn_reflns_number 7783
_diffrn_reflns_point_group_measured_fraction_full 0.746
_diffrn_reflns_point_group_measured_fraction_max 0.746
_diffrn_reflns_theta_full 67.071
_diffrn_reflns_theta_max 67.071
_diffrn_reflns_theta_min 4.259
_diffrn_source 'Enhance (Cu) X-ray Source'
_exptl_absorpt_coefficient_mu 12.817
_exptl_absorpt_correction_T_max 0.696
_exptl_absorpt_correction_T_min 0.202
_exptl_absorpt_correction_type gaussian
_exptl_absorpt_process_details
;
CrysAlisPro, Agilent Technologies,
Version 1.171.37.35 (release 13-08-2014 CrysAlis171 .NET)
(compiled Aug 13 2014,18:06:01)
Numerical absorption correction based on gaussian integration over
            a multifaceted crystal model
Empirical absorption correction using spherical harmonics,
 implemented in SCALE3 ABSPACK scaling algorithm.
;
_exptl_crystal_colour colourless
_exptl_crystal_colour_primary colourless
_exptl_crystal_density_diffrn 2.064
_exptl_crystal_description prism
_exptl_crystal_F_000 2538
_exptl_crystal_size_max 0.3038
_exptl_crystal_size_mid 0.0916
_exptl_crystal_size_min 0.0304
_refine_diff_density_max 0.545
_refine_diff_density_min -0.733
_refine_diff_density_rms 0.148
_refine_ls_abs_structure_details
;
 Flack x determined using 790 quotients [(I+)-(I-)]/[(I+)+(I-)]
 (Parsons, Flack and Wagner, Acta Cryst. B69 (2013) 249-259).
;
_refine_ls_abs_structure_Flack -0.056(14)
_refine_ls_extinction_method none
_refine_ls_goodness_of_fit_ref 1.053
_refine_ls_hydrogen_treatment constr
_refine_ls_matrix_type full
_refine_ls_number_parameters 315
_refine_ls_number_reflns 2926
_refine_ls_number_restraints 13
_refine_ls_restrained_S_all 1.053
_refine_ls_R_factor_all 0.0387
_refine_ls_R_factor_gt 0.0348
_refine_ls_shift/su_max 0.001
_refine_ls_shift/su_mean 0.000
_refine_ls_structure_factor_coef Fsqd
_refine_ls_weighting_details 'w=1/[\s^2^(Fo^2^)+(0.0547P)^2^] where P=(Fo^2^+2Fc^2^)/3'
_refine_ls_weighting_scheme calc
_refine_ls_wR_factor_gt 0.0879
_refine_ls_wR_factor_ref 0.0926
_reflns_Friedel_coverage 0.441
_reflns_Friedel_fraction_full 0.474
_reflns_Friedel_fraction_max 0.474
_reflns_number_gt 2722
_reflns_number_total 2926
_reflns_threshold_expression 'I > 2\s(I)'
_cod_data_source_file c8ce01372a2.cif
_cod_data_source_block nyy2018061902
_cod_depositor_comments 'Adding full bibliography for 7231632--7231641.cif.'
_cod_database_code 7231640
_shelx_shelxl_version_number 2014/7
_chemical_oxdiff_formula C30H37O19N6Mo5
_shelx_space_group_comment
;
The symmetry employed for this shelxl refinement is uniquely defined
by the following loop, which should always be used as a source of
symmetry information in preference to the above space-group names.
They are only intended as comments.
;
_reflns_odcompleteness_completeness 99.86
_reflns_odcompleteness_iscentric 1
_reflns_odcompleteness_theta 66.97
_olex2_refinement_description
;
1. Fixed Uiso
 At 1.2 times of:
  All C(H) groups, All C(H,H) groups
 At 1.5 times of:
  All C(H,H,H) groups, All O(H,H) groups, All O(H,H,H) groups
2. Uiso/Uaniso restraints and constraints
Uanis(O14) \\sim Ueq: with sigma of 0.01 and sigma for terminal atoms of 0.02
Uanis(O13) \\sim Ueq: with sigma of 0.01 and sigma for terminal atoms of 0.02
3. Others
 Fixed Sof: H4A(0.5) H4B(0.5) H17A(0.5) H17B(0.5) H19A(0.5) H19B(0.5)
 H19C(0.5) H12A(0.5) H13C(0.5) H13D(0.5) O14(0.125) H14A(0.125) H14B(0.125)
 H15A(0.5) H15B(0.5)
4.a Riding coordinates:
 C9(H9A,H9B), O12(H12A,H12B), O13(H13C,H13D), O14(H14A,H14B), O15(H15A,H15B),
 O15(H11A)
4.b Secondary CH2 refined with riding coordinates:
 C4(H4A,H4B), C13(H13A,H13B), C17(H17A,H17B)
4.c Aromatic/amide H refined with riding coordinates:
 C1(H1), C2(H2), C3(H3), C10(H10), C11(H11), C12(H12), C15(H15), C20(H20)
4.d Idealised Me refined as rotating group:
 C18(H18A,H18B,H18C), C19(H19A,H19B,H19C)
;
_olex2_date_sample_data_collection 2018-06-22
_olex2_submission_special_instructions 'No special instructions were received'

loop_
_space_group_symop_operation_xyz
'x, y, z'
'-x, -y, z+1/2'
'-x, y, z'
'x, -y, z+1/2'
'x+1/2, y+1/2, z'
'-x+1/2, -y+1/2, z+1/2'
'-x+1/2, y+1/2, z'
'x+1/2, -y+1/2, z+1/2'

loop_
_atom_site_label
_atom_site_type_symbol
_atom_site_fract_x
_atom_site_fract_y
_atom_site_fract_z
_atom_site_U_iso_or_equiv
_atom_site_adp_type
_atom_site_occupancy
_atom_site_site_symmetry_order
_atom_site_calc_flag
_atom_site_refinement_flags_posn
_atom_site_refinement_flags_adp
_atom_site_refinement_flags_occupancy
_atom_site_disorder_assembly
_atom_site_disorder_group
C1 C 0.5000 0.7347(6) 0.4340(11) 0.038(3) Uani 1 2 d S T P . .
H1 H 0.5000 0.7699 0.4014 0.046 Uiso 1 2 calc RS T P . .
C2 C 0.5000 0.7363(6) 0.5100(10) 0.041(4) Uani 1 2 d S T P . .
H2 H 0.5000 0.7729 0.5404 0.050 Uiso 1 2 calc RS T P . .
C3 C 0.5000 0.6355(6) 0.4746(9) 0.034(3) Uani 1 2 d S T P . .
H3 H 0.5000 0.5907 0.4754 0.040 Uiso 1 2 calc RS T P . .
C4 C 0.5000 0.6546(8) 0.6167(11) 0.066(6) Uani 1 2 d S T P . .
H4A H 0.4308 0.6721 0.6415 0.080 Uiso 0.5 1 calc R . . . .
H4B H 0.5692 0.6721 0.6415 0.080 Uiso 0.5 1 calc R . . . .
C5 C 0.5000 0.5811(8) 0.6243(9) 0.050(5) Uani 1 2 d S T P . .
C6 C 0.3914(12) 0.5484(6) 0.6288(6) 0.042(3) Uani 1 1 d . . . . .
C7 C 0.3950(10) 0.4813(5) 0.6285(6) 0.035(2) Uani 1 1 d . . . . .
C8 C 0.5000 0.4464(7) 0.6286(8) 0.035(3) Uani 1 2 d S T P . .
C9 C 0.2789(10) 0.4442(5) 0.6213(6) 0.039(3) Uani 1 1 d . . . . .
H9A H 0.2718 0.4055 0.6417 0.047 Uiso 1 1 d R . . . .
H9B H 0.2509 0.4710 0.6599 0.047 Uiso 1 1 d R . . . .
C10 C 0.2511(12) 0.3563(6) 0.5216(8) 0.051(3) Uani 1 1 d . . . . .
H10 H 0.2424 0.3210 0.5536 0.061 Uiso 1 1 calc R . . . .
C11 C 0.2496(11) 0.3539(5) 0.4452(8) 0.051(3) Uani 1 1 d . . . . .
H11 H 0.2396 0.3178 0.4147 0.062 Uiso 1 1 calc R . . . .
C12 C 0.2750(9) 0.4540(5) 0.4827(6) 0.034(2) Uani 1 1 d . . . . .
H12 H 0.2849 0.4985 0.4819 0.041 Uiso 1 1 calc R . . . .
C13 C 0.2793(9) 0.4387(5) 0.3427(6) 0.032(2) Uani 1 1 d . . . . .
H13A H 0.2133 0.4660 0.3289 0.039 Uiso 1 1 calc R . . . .
H13B H 0.2795 0.4016 0.3092 0.039 Uiso 1 1 calc R . . . .
C14 C 0.3947(9) 0.4761(5) 0.3338(6) 0.030(2) Uani 1 1 d . . . . .
C15 C 0.3950(9) 0.5425(5) 0.3295(6) 0.031(2) Uani 1 1 d . . . . .
H15 H 0.3239 0.5646 0.3262 0.037 Uiso 1 1 calc R . . . .
C16 C 0.5000 0.5766(7) 0.3300(8) 0.032(3) Uani 1 2 d S T P . .
C17 C 0.5000 0.6496(7) 0.3342(9) 0.035(3) Uani 1 2 d S T P . .
H17A H 0.5692 0.6662 0.3085 0.042 Uiso 0.5 1 calc R . . . .
H17B H 0.4308 0.6662 0.3085 0.042 Uiso 0.5 1 calc R . . . .
C18 C 0.2763(15) 0.5866(7) 0.6325(9) 0.067(4) Uani 1 1 d . . . . .
H18A H 0.2709 0.6082 0.6806 0.100 Uiso 1 1 calc GR . . . .
H18B H 0.2107 0.5577 0.6268 0.100 Uiso 1 1 calc GR . . . .
H18C H 0.2749 0.6179 0.5923 0.100 Uiso 1 1 calc GR . . . .
C19 C 0.5000 0.3736(8) 0.6273(11) 0.051(5) Uani 1 2 d S T P . .
H19A H 0.5273 0.3588 0.5788 0.077 Uiso 0.5 1 calc GR . . A -1
H19B H 0.4214 0.3581 0.6360 0.077 Uiso 0.5 1 calc GR . . A -1
H19C H 0.5512 0.3577 0.6664 0.077 Uiso 0.5 1 calc GR . . A -1
C20 C 0.5000 0.4420(6) 0.3365(8) 0.026(3) Uani 1 2 d S T P . .
H20 H 0.5000 0.3973 0.3399 0.031 Uiso 1 2 calc RS T P . .
N1 N 0.5000 0.6716(5) 0.4139(7) 0.029(3) Uani 1 2 d S T P . .
N2 N 0.5000 0.6736(5) 0.5344(7) 0.033(3) Uani 1 2 d S T P . .
N3 N 0.2674(8) 0.4187(4) 0.5450(5) 0.034(2) Uani 1 1 d . . . . .
N4 N 0.2664(7) 0.4172(4) 0.4222(5) 0.0290(19) Uani 1 1 d . . . . .
Mo1 Mo 0.85151(6) 0.72335(3) 0.27054(4) 0.02577(19) Uani 1 1 d . . . . .
Mo2 Mo 0.85227(6) 0.66077(3) 0.43438(5) 0.0277(2) Uani 1 1 d . . . . .
Mo3 Mo 1.0000 0.57288(5) 0.28384(9) 0.0408(4) Uani 1 2 d S T P . .
O1 O 0.8621(6) 0.8053(3) 0.2694(5) 0.0370(16) Uani 1 1 d . . . . .
O2 O 0.7533(7) 0.7053(4) 0.2019(5) 0.047(2) Uani 1 1 d . . . . .
O3 O 1.0000 0.7022(5) 0.2237(6) 0.031(2) Uani 1 2 d S T P . .
O4 O 0.7671(6) 0.7146(3) 0.3654(4) 0.0308(16) Uani 1 1 d . . . . .
O5 O 0.8547(7) 0.7103(4) 0.5118(5) 0.043(2) Uani 1 1 d . . . . .
O6 O 0.7536(6) 0.6006(3) 0.4564(4) 0.0387(18) Uani 1 1 d . . . . .
O7 O 1.0000 0.6154(5) 0.4445(7) 0.036(2) Uani 1 2 d S T P . .
O8 O 0.8706(6) 0.6198(3) 0.3106(4) 0.0311(16) Uani 1 1 d . . . . .
O9 O 1.0000 0.5563(8) 0.1891(9) 0.073(5) Uani 1 2 d S T P . .
O10 O 1.0000 0.5006(6) 0.3328(10) 0.072(5) Uani 1 2 d S T P . .
O11 O 1.0000 0.7229(4) 0.3721(6) 0.027(2) Uani 1 2 d S T P . .
O12 O 1.0000 0.3556(8) 0.3129(12) 0.109(7) Uani 1 2 d S T P . .
H12A H 0.9536 0.3495 0.2756 0.164 Uiso 0.5 1 d R . . . .
H12B H 1.0000 0.3956 0.3204 0.164 Uiso 1 2 d RS T P . .
O13 O 0.0000 0.4854(13) 0.5163(17) 0.159(10) Uani 1 2 d S TU P . .
H13C H 0.0330 0.4972 0.5663 0.238 Uiso 0.5 1 d R . . . .
H13D H -0.0288 0.5246 0.5063 0.238 Uiso 0.5 1 d R . . . .
O14 O 1.0000 0.374(3) 0.587(4) 0.09(2) Uani 0.25 2 d S TU P . .
H14A H 1.0456 0.3941 0.5567 0.140 Uiso 0.125 1 d R . . . .
H14B H 0.9343 0.3662 0.5657 0.140 Uiso 0.125 1 d R . . . .
O15 O 0.5000 0.1984(15) 0.6622(14) 0.162(11) Uani 1 2 d S T P . .
H15A H 0.4524 0.2043 0.7034 0.243 Uiso 0.5 1 d R . . . .
H15B H 0.4564 0.2173 0.6305 0.243 Uiso 0.5 1 d R . . . .
H11A H 1.0000 0.7596 0.3994 0.243 Uiso 1 2 d RS T P . .

loop_
_atom_site_aniso_label
_atom_site_aniso_U_11
_atom_site_aniso_U_22
_atom_site_aniso_U_33
_atom_site_aniso_U_23
_atom_site_aniso_U_13
_atom_site_aniso_U_12
C1 0.045(8) 0.025(6) 0.046(10) 0.001(7) 0.000 0.000
C2 0.057(10) 0.017(6) 0.050(11) -0.012(7) 0.000 0.000
C3 0.043(8) 0.021(6) 0.038(9) 0.004(6) 0.000 0.000
C4 0.13(2) 0.035(9) 0.037(11) -0.012(8) 0.000 0.000
C5 0.092(14) 0.035(8) 0.022(9) -0.004(7) 0.000 0.000
C6 0.066(8) 0.040(6) 0.020(6) -0.003(4) -0.008(5) 0.013(5)
C7 0.046(6) 0.045(6) 0.013(5) 0.003(4) 0.002(5) 0.004(5)
C8 0.048(9) 0.037(8) 0.020(8) 0.012(6) 0.000 0.000
C9 0.046(6) 0.045(6) 0.027(6) -0.003(5) 0.012(5) 0.004(5)
C10 0.057(8) 0.033(6) 0.062(9) 0.013(6) 0.008(7) -0.012(5)
C11 0.065(7) 0.029(5) 0.059(9) -0.004(6) 0.004(7) -0.012(5)
C12 0.041(6) 0.020(4) 0.043(7) 0.002(4) 0.002(5) -0.001(4)
C13 0.030(5) 0.033(5) 0.034(6) -0.008(4) -0.006(5) -0.003(4)
C14 0.028(5) 0.037(5) 0.025(5) -0.001(4) -0.004(4) -0.005(4)
C15 0.033(5) 0.040(5) 0.020(5) -0.001(4) -0.007(4) 0.003(4)
C16 0.042(8) 0.035(7) 0.018(7) -0.004(6) 0.000 0.000
C17 0.049(9) 0.033(8) 0.023(8) 0.006(6) 0.000 0.000
C18 0.094(12) 0.049(7) 0.056(9) -0.012(7) -0.006(9) 0.034(8)
C19 0.055(10) 0.049(10) 0.050(11) 0.031(9) 0.000 0.000
C20 0.031(7) 0.028(6) 0.020(7) -0.008(5) 0.000 0.000
N1 0.034(6) 0.023(5) 0.029(7) 0.010(5) 0.000 0.000
N2 0.044(7) 0.021(5) 0.034(7) -0.010(5) 0.000 0.000
N3 0.038(5) 0.036(5) 0.029(5) 0.002(4) 0.005(4) 0.002(4)
N4 0.032(4) 0.025(4) 0.031(5) -0.004(3) 0.003(4) -0.004(3)
Mo1 0.0261(4) 0.0246(3) 0.0267(4) -0.0024(3) -0.0012(4) 0.0018(2)
Mo2 0.0290(4) 0.0234(3) 0.0306(4) 0.0015(3) 0.0039(4) -0.0008(3)
Mo3 0.0257(5) 0.0278(5) 0.0690(10) -0.0203(6) 0.000 0.000
O1 0.048(4) 0.028(3) 0.035(4) 0.001(4) 0.002(4) 0.005(3)
O2 0.044(5) 0.050(5) 0.048(5) -0.010(4) -0.005(4) 0.008(4)
O3 0.024(5) 0.037(5) 0.031(6) -0.007(4) 0.000 0.000
O4 0.030(4) 0.030(3) 0.032(4) 0.002(3) 0.009(3) 0.005(3)
O5 0.047(5) 0.039(4) 0.043(5) -0.004(4) 0.007(4) 0.002(3)
O6 0.039(4) 0.038(4) 0.040(5) 0.004(3) 0.005(3) -0.009(3)
O7 0.032(5) 0.030(4) 0.044(7) 0.007(5) 0.000 0.000
O8 0.029(3) 0.022(3) 0.042(4) -0.008(3) 0.006(3) 0.004(3)
O9 0.039(7) 0.090(10) 0.090(11) -0.058(9) 0.000 0.000
O10 0.031(6) 0.038(6) 0.148(15) -0.010(8) 0.000 0.000
O11 0.029(5) 0.024(4) 0.028(5) 0.004(4) 0.000 0.000
O12 0.155(18) 0.053(9) 0.118(17) 0.005(10) 0.000 0.000
O13 0.139(17) 0.156(19) 0.181(19) 0.076(16) 0.000 0.000
O14 0.10(3) 0.08(3) 0.09(3) 0.01(2) 0.000 0.000
O15 0.16(2) 0.21(3) 0.115(19) 0.084(19) 0.000 0.000

loop_
_atom_type_symbol
_atom_type_description
_atom_type_scat_dispersion_real
_atom_type_scat_dispersion_imag
_atom_type_scat_source
C C 0.0181 0.0091 'International Tables Vol C Tables 4.2.6.8 and 6.1.1.4'
H H 0.0000 0.0000 'International Tables Vol C Tables 4.2.6.8 and 6.1.1.4'
Mo Mo -0.0483 2.7339 'International Tables Vol C Tables 4.2.6.8 and 6.1.1.4'
N N 0.0311 0.0180 'International Tables Vol C Tables 4.2.6.8 and 6.1.1.4'
O O 0.0492 0.0322 'International Tables Vol C Tables 4.2.6.8 and 6.1.1.4'

loop_
_exptl_crystal_face_index_h
_exptl_crystal_face_index_k
_exptl_crystal_face_index_l
_exptl_crystal_face_perp_dist
_exptl_oxdiff_crystal_face_indexfrac_h
_exptl_oxdiff_crystal_face_indexfrac_k
_exptl_oxdiff_crystal_face_indexfrac_l
_exptl_oxdiff_crystal_face_x
_exptl_oxdiff_crystal_face_y
_exptl_oxdiff_crystal_face_z
0 13 0 0.0278 0.0712 13.4712 0.1472 0.8962 -0.4273 -0.1193
0 -13 0 0.0010 -0.0665 -13.4723 -0.0218 -0.8973 0.4278 0.1083
-1 -1 -11 0.1351 -0.8332 -1.4254 -11.2942 -0.0236 -0.0497 0.9985
7 0 0 0.0490 7.3650 -0.0540 -0.1151 0.4299 0.9016 -0.0489
0 1 11 0.1525 0.1260 1.4383 11.3663 -0.0178 -0.0371 -0.9992
-7 0 -1 0.0340 -7.3571 -0.0273 -0.5270 -0.4280 -0.8976 0.1052

loop_
_geom_angle_atom_site_label_1
_geom_angle_atom_site_label_2
_geom_angle_atom_site_label_3
_geom_angle
_geom_angle_site_symmetry_1
_geom_angle_site_symmetry_3
C2 C1 H1 126.7 . .
C2 C1 N1 106.6(14) . .
N1 C1 H1 126.7 . .
C1 C2 H2 126.6 . .
C1 C2 N2 106.9(13) . .
N2 C2 H2 126.6 . .
N1 C3 H3 126.0 . .
N1 C3 N2 108.0(12) . .
N2 C3 H3 126.0 . .
H4A C4 H4B 108.1 . .
C5 C4 H4A 109.6 . .
C5 C4 H4B 109.6 . .
N2 C4 H4A 109.6 . .
N2 C4 H4B 109.6 . .
N2 C4 C5 110.3(14) . .
C6 C5 C4 119.1(8) . .
C6 C5 C4 119.1(8) 3_655 .
C6 C5 C6 121.9(15) . 3_655
C5 C6 C18 119.9(12) . .
C7 C6 C5 117.2(12) . .
C7 C6 C18 122.9(12) . .
C6 C7 C8 123.0(12) . .
C6 C7 C9 118.6(10) . .
C8 C7 C9 118.2(10) . .
C7 C8 C7 117.4(15) 3_655 .
C7 C8 C19 121.3(7) . .
C7 C8 C19 121.3(7) 3_655 .
C7 C9 H9A 120.2 . .
C7 C9 H9B 86.1 . .
H9A C9 H9B 102.5 . .
N3 C9 C7 109.8(9) . .
N3 C9 H9A 92.0 . .
N3 C9 H9B 149.4 . .
C11 C10 H10 125.1 . .
C11 C10 N3 109.8(10) . .
N3 C10 H10 125.1 . .
C10 C11 H11 127.6 . .
C10 C11 N4 104.8(10) . .
N4 C11 H11 127.6 . .
N3 C12 H12 124.9 . .
N4 C12 H12 124.9 . .
N4 C12 N3 110.2(9) . .
H13A C13 H13B 108.2 . .
C14 C13 H13A 109.7 . .
C14 C13 H13B 109.7 . .
N4 C13 H13A 109.7 . .
N4 C13 H13B 109.7 . .
N4 C13 C14 109.6(8) . .
C15 C14 C13 120.9(10) . .
C15 C14 C20 120.5(10) . .
C20 C14 C13 118.3(9) . .
C14 C15 H15 119.6 . .
C14 C15 C16 120.8(10) . .
C16 C15 H15 119.6 . .
C15 C16 C15 118.6(14) . 3_655
C15 C16 C17 120.7(7) 3_655 .
C15 C16 C17 120.7(7) . .
C16 C17 H17A 109.5 . .
C16 C17 H17B 109.5 . .
H17A C17 H17B 108.1 . .
N1 C17 C16 110.9(12) . .
N1 C17 H17A 109.5 . .
N1 C17 H17B 109.5 . .
C6 C18 H18A 109.5 . .
C6 C18 H18B 109.5 . .
C6 C18 H18C 109.5 . .
H18A C18 H18B 109.5 . .
H18A C18 H18C 109.5 . .
H18B C18 H18C 109.5 . .
C8 C19 H19A 109.5 . .
C8 C19 H19B 109.5 . .
C8 C19 H19C 109.5 . .
H19A C19 H19B 109.5 . .
H19A C19 H19C 109.5 . .
H19B C19 H19C 109.5 . .
C14 C20 C14 118.7(13) 3_655 .
C14 C20 H20 120.6 . .
C14 C20 H20 120.6 3_655 .
C1 N1 C17 123.2(12) . .
C3 N1 C1 109.9(13) . .
C3 N1 C17 126.9(12) . .
C2 N2 C4 123.6(13) . .
C3 N2 C2 108.6(13) . .
C3 N2 C4 127.9(13) . .
C10 N3 C9 129.5(10) . .
C12 N3 C9 124.0(9) . .
C12 N3 C10 106.4(10) . .
C11 N4 C13 125.2(9) . .
C12 N4 C11 108.8(9) . .
C12 N4 C13 125.9(8) . .
O1 Mo1 Mo2 114.8(3) . .
O1 Mo1 O3 99.3(4) . .
O1 Mo1 O4 97.9(3) . .
O1 Mo1 O8 160.1(3) . .
O1 Mo1 O11 88.0(3) . .
O2 Mo1 Mo2 124.3(3) . .
O2 Mo1 O1 105.1(4) . .
O2 Mo1 O3 102.7(4) . .
O2 Mo1 O4 105.7(4) . .
O2 Mo1 O8 94.3(3) . .
O2 Mo1 O11 166.9(4) . .
O3 Mo1 Mo2 107.1(3) . .
O3 Mo1 O4 141.4(4) . .
O3 Mo1 O8 80.5(3) . .
O3 Mo1 O11 73.2(3) . .
O4 Mo1 Mo2 34.5(2) . .
O4 Mo1 O8 72.0(3) . .
O4 Mo1 O11 73.2(3) . .
O8 Mo1 Mo2 47.79(18) . .
O8 Mo1 O11 72.8(3) . .
O11 Mo1 Mo2 48.13(17) . .
O4 Mo2 Mo1 34.9(2) . .
O4 Mo2 O7 141.5(4) . .
O4 Mo2 O8 70.5(3) . .
O4 Mo2 O11 75.3(3) . .
O5 Mo2 Mo1 118.7(3) . .
O5 Mo2 O4 99.4(4) . .
O5 Mo2 O6 105.5(4) . .
O5 Mo2 O7 101.9(4) . .
O5 Mo2 O8 163.2(3) . .
O5 Mo2 O11 91.7(4) . .
O6 Mo2 Mo1 120.1(3) . .
O6 Mo2 O4 103.8(3) . .
O6 Mo2 O7 100.9(3) . .
O6 Mo2 O8 90.2(3) . .
O6 Mo2 O11 162.5(3) . .
O7 Mo2 Mo1 106.7(3) . .
O7 Mo2 O8 80.4(4) . .
O7 Mo2 O11 72.3(3) . .
O8 Mo2 Mo1 45.78(16) . .
O8 Mo2 O11 72.9(3) . .
O11 Mo2 Mo1 50.21(19) . .
O8 Mo3 O8 107.2(4) 3_755 .
O9 Mo3 O8 111.2(4) . .
O9 Mo3 O8 111.2(4) . 3_755
O9 Mo3 O10 108.2(8) . .
O10 Mo3 O8 109.5(4) . 3_755
O10 Mo3 O8 109.5(4) . .
Mo1 O3 Mo1 121.9(5) . 3_755
Mo2 O4 Mo1 110.7(3) . .
Mo2 O7 Mo2 120.5(5) 3_755 .
Mo1 O8 Mo2 86.4(2) . .
Mo3 O8 Mo1 120.1(3) . .
Mo3 O8 Mo2 120.3(4) . .
Mo1 O11 Mo1 86.5(3) . 3_755
Mo1 O11 H11A 112.6 . .
Mo1 O11 H11A 112.6 3_755 .
Mo2 O11 Mo1 81.66(12) 3_755 3_755
Mo2 O11 Mo1 145.0(4) . 3_755
Mo2 O11 Mo1 145.0(4) 3_755 .
Mo2 O11 Mo1 81.66(12) . .
Mo2 O11 Mo2 89.4(3) . 3_755
Mo2 O11 H11A 102.3 . .
Mo2 O11 H11A 102.3 3_755 .
H12A O12 H12B 105.5 . .
H13C O13 H13D 95.1 . .
H14A O14 H14B 110.7 . .
H15A O15 H15B 96.6 . .

loop_
_geom_bond_atom_site_label_1
_geom_bond_atom_site_label_2
_geom_bond_distance
_geom_bond_site_symmetry_2
C1 H1 0.9300 .
C1 C2 1.34(2) .
C1 N1 1.356(17) .
C2 H2 0.9300 .
C2 N2 1.371(18) .
C3 H3 0.9300 .
C3 N1 1.306(18) .
C3 N2 1.318(19) .
C4 H4A 0.9700 .
C4 H4B 0.9700 .
C4 C5 1.53(2) .
C4 N2 1.50(2) .
C5 C6 1.409(15) .
C5 C6 1.409(15) 3_655
C6 C7 1.392(15) .
C6 C18 1.530(17) .
C7 C8 1.394(13) .
C7 C9 1.532(15) .
C8 C7 1.394(13) 3_655
C8 C19 1.51(2) .
C9 H9A 0.8845 .
C9 H9B 0.9338 .
C9 N3 1.450(14) .
C10 H10 0.9300 .
C10 C11 1.345(18) .
C10 N3 1.371(14) .
C11 H11 0.9300 .
C11 N4 1.388(13) .
C12 H12 0.9300 .
C12 N3 1.323(13) .
C12 N4 1.316(13) .
C13 H13A 0.9700 .
C13 H13B 0.9700 .
C13 C14 1.530(13) .
C13 N4 1.476(13) .
C14 C15 1.381(14) .
C14 C20 1.388(12) .
C15 H15 0.9300 .
C15 C16 1.386(13) .
C16 C15 1.386(13) 3_655
C16 C17 1.517(19) .
C17 H17A 0.9700 .
C17 H17B 0.9700 .
C17 N1 1.477(19) .
C18 H18A 0.9600 .
C18 H18B 0.9600 .
C18 H18C 0.9600 .
C19 H19A 0.9600 .
C19 H19B 0.9600 .
C19 H19C 0.9600 .
C20 C14 1.388(12) 3_655
C20 H20 0.9300 .
Mo1 Mo2 3.1646(11) .
Mo1 O1 1.706(6) .
Mo1 O2 1.686(8) .
Mo1 O3 1.927(5) .
Mo1 O4 1.934(7) .
Mo1 O8 2.272(7) .
Mo1 O11 2.458(7) .
Mo2 O4 1.913(7) .
Mo2 O5 1.708(8) .
Mo2 O6 1.722(7) .
Mo2 O7 1.931(5) .
Mo2 O8 2.349(7) .
Mo2 O11 2.382(7) .
Mo3 O8 1.825(6) 3_755
Mo3 O8 1.825(6) .
Mo3 O9 1.704(15) .
Mo3 O10 1.731(15) .
O3 Mo1 1.927(5) 3_755
O7 Mo2 1.930(5) 3_755
O11 Mo1 2.458(7) 3_755
O11 Mo2 2.382(7) 3_755
O11 H11A 0.9009 .
O12 H12A 0.8507 .
O12 H12B 0.8418 .
O13 H13C 0.9875 .
O13 H13D 0.8946 .
O14 H14A 0.8494 .
O14 H14B 0.8496 .
O15 H15A 0.9137 .
O15 H15B 0.8431 .

loop_
_geom_hbond_atom_site_label_D
_geom_hbond_atom_site_label_H
_geom_hbond_atom_site_label_A
_geom_hbond_distance_DH
_geom_hbond_distance_HA
_geom_hbond_distance_DA
_geom_hbond_angle_DHA
_geom_hbond_site_symmetry_A
O12 H12A O15 0.85 2.29 2.88(3) 126.4 6_654
O12 H12B O10 0.84 2.19 3.03(2) 176.7 .
O13 H13C O9 0.99 2.46 3.16(3) 128.0 2_665
O13 H13D O7 0.89 2.20 2.98(3) 145.3 1_455
O14 H14A N3 0.85 2.58 3.26(3) 137.9 1_655
O14 H14A O13 0.85 2.09 2.62(8) 120.4 1_655
O14 H14B N3 0.85 2.56 3.26(3) 139.9 3_655
O15 H15A O2 0.91 2.99 3.57(2) 122.6 2_665
O15 H15B O5 0.84 2.39 3.13(2) 146.4 5_445

loop_
_geom_torsion_atom_site_label_1
_geom_torsion_atom_site_label_2
_geom_torsion_atom_site_label_3
_geom_torsion_atom_site_label_4
_geom_torsion
_geom_torsion_site_symmetry_1
_geom_torsion_site_symmetry_4
C1 C2 N2 C3 0.000(6) . .
C1 C2 N2 C4 180.000(7) . .
C2 C1 N1 C3 0.000(6) . .
C2 C1 N1 C17 180.000(6) . .
C4 C5 C6 C7 174.1(13) . .
C4 C5 C6 C18 -5(2) . .
C5 C4 N2 C2 180.000(6) . .
C5 C4 N2 C3 0.000(7) . .
C5 C6 C7 C8 3.9(18) . .
C5 C6 C7 C9 -171.0(11) . .
C6 C5 C6 C7 -8(2) 3_655 .
C6 C5 C6 C18 173.3(10) 3_655 .
C6 C7 C8 C7 0(2) . 3_655
C6 C7 C8 C19 -179.3(13) . .
C6 C7 C9 N3 104.3(11) . .
C7 C9 N3 C10 123.5(12) . .
C7 C9 N3 C12 -54.2(14) . .
C8 C7 C9 N3 -70.8(13) . .
C9 C7 C8 C7 174.6(8) . 3_655
C9 C7 C8 C19 -4.4(19) . .
C10 C11 N4 C12 -1.0(14) . .
C10 C11 N4 C13 175.7(10) . .
C11 C10 N3 C9 -177.6(11) . .
C11 C10 N3 C12 0.4(14) . .
C13 C14 C15 C16 172.7(10) . .
C13 C14 C20 C14 -175.5(8) . 3_655
C14 C13 N4 C11 -124.3(11) . .
C14 C13 N4 C12 51.9(13) . .
C14 C15 C16 C15 4(2) . 3_655
C14 C15 C16 C17 -173.1(12) . .
C15 C14 C20 C14 -1(2) . 3_655
C15 C16 C17 N1 -88.8(12) 3_655 .
C15 C16 C17 N1 88.8(12) . .
C16 C17 N1 C1 180.000(6) . .
C16 C17 N1 C3 0.000(6) . .
C18 C6 C7 C8 -177.1(12) . .
C18 C6 C7 C9 8.0(16) . .
C20 C14 C15 C16 -1.9(18) . .
N1 C1 C2 N2 0.000(6) . .
N1 C3 N2 C2 0.000(6) . .
N1 C3 N2 C4 180.000(7) . .
N2 C3 N1 C1 0.000(6) . .
N2 C3 N1 C17 180.000(6) . .
N2 C4 C5 C6 90.8(13) . 3_655
N2 C4 C5 C6 -90.8(13) . .
N3 C10 C11 N4 0.3(15) . .
N3 C12 N4 C11 1.3(13) . .
N3 C12 N4 C13 -175.4(9) . .
N4 C12 N3 C9 177.1(9) . .
N4 C12 N3 C10 -1.1(13) . .
N4 C13 C14 C15 -103.0(11) . .
N4 C13 C14 C20 71.8(12) . .
O8 Mo3 O8 Mo1 53.1(6) 3_755 .
O8 Mo3 O8 Mo2 -51.7(6) 3_755 .
O9 Mo3 O8 Mo1 -68.6(7) . .
O9 Mo3 O8 Mo2 -173.4(6) . .
O10 Mo3 O8 Mo1 171.8(6) . .
O10 Mo3 O8 Mo2 67.1(6) . .
